data_8101867
loop_
_publ_author_name
'Souza, L. C.'
'Imbroisi, D. O.'
'De Simone, C. A.'
'Pereira, M. A.'
'Malta, V. R. S.'
'Oliveira, J. F. T.'

_publ_section_title
;
Crystal structure of 4-hydroxy-6-propenyl-5,6-dihydro-pyran-2-one, 
C~8~H~10~O~3~
;
_journal_issue 4
_journal_name_full 'Zeitschrift f\"ur Kristallographie - New Crystal Structures'
_journal_page_first 573
_journal_page_last 574
_journal_volume 220
_journal_year 2005
_chemical_formula_moiety 'C8 H10 O3'
_chemical_formula_sum 'C8 H10 O3'
_chemical_formula_weight 154.16
_chemical_name_systematic
;
 4-hydroxy-6-propenyl-5,6-dihydro-pyran-2-one
;
_space_group_IT_number 14
_symmetry_cell_setting monoclinic
_symmetry_space_group_name_Hall '-P 2ybc'
_symmetry_space_group_name_H-M 'P 1 21/c 1'
_atom_sites_solution_hydrogens geom
_atom_sites_solution_primary direct
_atom_sites_solution_secondary difmap
_audit_creation_method SHELXL-97
_cell_angle_alpha 90.00
_cell_angle_beta 104.540(2)
_cell_angle_gamma 90.00
_cell_formula_units_Z 4
_cell_length_a 5.1640(2)
_cell_length_b 19.9790(10)
_cell_length_c 7.5840(4)
_cell_measurement_reflns_used 1320
_cell_measurement_temperature 293(2)
_cell_measurement_theta_max 24.99
_cell_measurement_theta_min 1.2
_cell_volume 757.39(6)
_computing_cell_refinement 'HKL Scalepack (Otwinowski, Minor 1997)'
_computing_data_collection 'Collect (Nonius BV, 1997-2000)'
_computing_data_reduction 'HKL Denzo and Scalep. (Otwin.-ki, Minor 1997)'
_computing_molecular_graphics 'Ortep3 (Farrugia,1997)'
_computing_publication_material 'WinGX-Routine (Farrugia,1997)'
_computing_structure_refinement 'SHELXL-97 (Sheldrick, 1997)'
_computing_structure_solution 'SHELXS-97 (Sheldrick,1997)'
_diffrn_ambient_temperature 293(2)
_diffrn_detector_area_resol_mean 9
_diffrn_measured_fraction_theta_full 0.997
_diffrn_measured_fraction_theta_max 0.997
_diffrn_measurement_device_type 'Enraf-Nonius KappaCCD'
_diffrn_measurement_method omega
_diffrn_radiation_monochromator 'horizontally mounted graphite crystal'
_diffrn_radiation_source 'Enraf-Nonius FR590'
_diffrn_radiation_type MoK\a
_diffrn_radiation_wavelength 0.71073
_diffrn_reflns_av_R_equivalents 0.0496
_diffrn_reflns_av_sigmaI/netI 0.0634
_diffrn_reflns_limit_h_max 6
_diffrn_reflns_limit_h_min -6
_diffrn_reflns_limit_k_max 23
_diffrn_reflns_limit_k_min -21
_diffrn_reflns_limit_l_max 9
_diffrn_reflns_limit_l_min -9
_diffrn_reflns_number 2515
_diffrn_reflns_theta_full 24.99
_diffrn_reflns_theta_max 24.99
_diffrn_reflns_theta_min 2.04
_exptl_absorpt_coefficient_mu 0.103
_exptl_absorpt_correction_type none
_exptl_crystal_colour colorless
_exptl_crystal_density_diffrn 1.352
_exptl_crystal_density_method 'not measured'
_exptl_crystal_description prism
_exptl_crystal_F_000 328
_exptl_crystal_size_max 0.35
_exptl_crystal_size_mid 0.3
_exptl_crystal_size_min 0.25
_refine_diff_density_max 0.353
_refine_diff_density_min -0.338
_refine_diff_density_rms 0.121
_refine_ls_extinction_method none
_refine_ls_goodness_of_fit_ref 1.123
_refine_ls_hydrogen_treatment mixed
_refine_ls_matrix_type full
_refine_ls_number_parameters 100
_refine_ls_number_reflns 1325
_refine_ls_number_restraints 0
_refine_ls_restrained_S_all 1.123
_refine_ls_R_factor_all 0.0709
_refine_ls_R_factor_gt 0.0485
_refine_ls_shift/su_max 0.000
_refine_ls_shift/su_mean 0.000
_refine_ls_structure_factor_coef Fsqd
_refine_ls_weighting_details 'calc w=1/[\s^2^(Fo^2^)+(0.1097P)^2^+0.0000P] where P=(Fo^2^+2Fc^2^)/3'
_refine_ls_weighting_scheme calc
_refine_ls_wR_factor_gt 0.1333
_refine_ls_wR_factor_ref 0.1688
_reflns_number_gt 1021
_reflns_number_total 1325
_reflns_threshold_expression >2sigma(I)
_cod_data_source_file 1267-1647.cff
_cod_data_source_block C~8~H~10~O~3~
_cod_original_sg_symbol_H-M P12(1)/c1
_cod_database_code 8101867

loop_
_symmetry_equiv_pos_as_xyz
'x, y, z'
'-x, y+1/2, -z+1/2'
'-x, -y, -z'
'x, -y-1/2, z-1/2'

loop_
_atom_site_label
_atom_site_type_symbol
_atom_site_fract_x
_atom_site_fract_y
_atom_site_fract_z
_atom_site_U_iso_or_equiv
_atom_site_adp_type
_atom_site_occupancy
_atom_site_symmetry_multiplicity
_atom_site_Wyckoff_symbol
_atom_site_calc_flag
_atom_site_refinement_flags
_atom_site_disorder_assembly
_atom_site_disorder_group
O1 O 0.8186(3) -0.20659(7) 1.49718(19) 0.0344(5) Uani 1 4 e d . . .
O2 O 0.9408(3) -0.31120(8) 1.55557(19) 0.0364(5) Uani 1 4 e d . . .
C2 C 1.0050(4) -0.25197(11) 1.5800(3) 0.0328(6) Uani 1 4 e d . . .
O3 O 1.5020(3) -0.13717(7) 1.85581(18) 0.0368(5) Uani 1 4 e d . . .
H3 H 1.6129 -0.1664 1.8952 0.055 Uiso 1 4 e calc R . .
C5 C 1.0753(4) -0.11428(11) 1.6683(3) 0.0350(6) Uani 1 4 e d . . .
H5A H 1.1607 -0.0662 1.6637 0.042 Uiso 1 4 e d R . .
H5B H 0.9614 -0.1080 1.7610 0.042 Uiso 1 4 e d R . .
C7 C 0.6538(4) -0.09698(11) 1.4198(3) 0.0353(6) Uani 1 4 e d . . .
H7 H 0.5493 -0.0899 1.5130 0.042 Uiso 1 4 e d R . .
C4 C 1.2900(4) -0.16428(11) 1.7408(3) 0.0328(6) Uani 1 4 e d . . .
C8 C 0.5727(4) -0.07132(10) 1.2546(3) 0.0363(6) Uani 1 4 e d . . .
H8 H 0.6862 -0.0795 1.1613 0.044 Uiso 1 4 e d R . .
C3 C 1.2574(4) -0.22921(11) 1.6934(3) 0.0330(6) Uani 1 4 e d . . .
H3' H 1.3877 -0.2636 1.7487 0.040 Uiso 1 4 e d R . .
C9 C 0.3200(4) -0.03303(11) 1.1852(3) 0.0398(6) Uani 1 4 e d . . .
H9A H 0.3477 0.0109 1.1467 0.048 Uiso 1 4 e d R . .
H9B H 0.2106 -0.0257 1.2802 0.048 Uiso 1 4 e d R . .
H9C H 0.2086 -0.0507 1.1044 0.048 Uiso 1 4 e d R . .
C6 C 0.9029(4) -0.13678(10) 1.4847(3) 0.0336(6) Uani 1 4 e d . . .
H6 H 1.0119 -0.1366 1.3791 0.040 Uiso 1 4 e d R . .

loop_
_atom_site_aniso_label
_atom_site_aniso_U_11
_atom_site_aniso_U_22
_atom_site_aniso_U_33
_atom_site_aniso_U_23
_atom_site_aniso_U_13
_atom_site_aniso_U_12
O1 0.0325(9) 0.0302(9) 0.0374(9) 0.0021(6) 0.0026(6) -0.0006(6)
O2 0.0371(9) 0.0313(9) 0.0382(9) 0.0011(6) 0.0044(7) -0.0030(6)
C2 0.0345(12) 0.0337(12) 0.0299(11) 0.0015(8) 0.0074(9) 0.0001(9)
O3 0.0347(9) 0.0320(9) 0.0389(9) -0.0015(7) 0.0003(7) 0.0015(6)
C5 0.0352(12) 0.0323(11) 0.0359(12) -0.0013(9) 0.0059(9) -0.0004(9)
C7 0.0340(13) 0.0345(12) 0.0355(12) 0.0018(9) 0.0050(10) 0.0000(9)
C4 0.0319(12) 0.0366(12) 0.0290(11) 0.0007(9) 0.0058(9) -0.0028(9)
C8 0.0385(13) 0.0317(11) 0.0360(12) -0.0029(9) 0.0044(10) -0.0007(9)
C3 0.0334(12) 0.0316(12) 0.0325(11) 0.0017(9) 0.0054(9) 0.0007(9)
C9 0.0411(13) 0.0346(12) 0.0385(13) 0.0017(10) 0.0005(10) 0.0028(10)
C6 0.0355(12) 0.0287(11) 0.0344(12) 0.0004(9) 0.0048(9) -0.0021(9)

loop_
_atom_type_symbol
_atom_type_description
_atom_type_scat_dispersion_real
_atom_type_scat_dispersion_imag
_atom_type_scat_source
C C 0.0033 0.0016 'International Tables Vol C Tables 4.2.6.8 and 6.1.1.4'
H H 0.0000 0.0000 'International Tables Vol C Tables 4.2.6.8 and 6.1.1.4'
O O 0.0106 0.0060 'International Tables Vol C Tables 4.2.6.8 and 6.1.1.4'

loop_
_geom_angle_atom_site_label_1
_geom_angle_atom_site_label_2
_geom_angle_atom_site_label_3
_geom_angle
_geom_angle_site_symmetry_1
_geom_angle_site_symmetry_3
_geom_angle_publ_flag
C2 O1 C6 118.46(16) . . ?
O2 C2 O1 116.12(18) . . ?
O2 C2 C3 124.17(19) . . ?
O1 C2 C3 119.68(19) . . ?
C4 O3 H3 109.5 . . ?
C4 C5 C6 110.47(18) . . ?
C4 C5 H5A 110.0 . . ?
C6 C5 H5A 112.9 . . ?
C4 C5 H5B 109.2 . . ?
C6 C5 H5B 111.0 . . ?
H5A C5 H5B 103.0 . . ?
C8 C7 C6 124.3(2) . . ?
C8 C7 H7 121.1 . . ?
C6 C7 H7 114.6 . . ?
O3 C4 C3 126.5(2) . . ?
O3 C4 C5 112.46(18) . . ?
C3 C4 C5 121.06(19) . . ?
C7 C8 C9 125.1(2) . . ?
C7 C8 H8 119.1 . . ?
C9 C8 H8 115.7 . . ?
C4 C3 C2 119.8(2) . . ?
C4 C3 H3' 122.4 . . ?
C2 C3 H3' 117.0 . . ?
C8 C9 H9A 113.5 . . ?
C8 C9 H9B 114.3 . . ?
H9A C9 H9B 103.6 . . ?
C8 C9 H9C 115.8 . . ?
H9A C9 H9C 107.8 . . ?
H9B C9 H9C 100.4 . . ?
O1 C6 C7 106.43(16) . . ?
O1 C6 C5 109.63(16) . . ?
C7 C6 C5 113.80(18) . . ?
O1 C6 H6 105.5 . . ?
C7 C6 H6 108.6 . . ?
C5 C6 H6 112.4 . . ?

loop_
_geom_bond_atom_site_label_1
_geom_bond_atom_site_label_2
_geom_bond_distance
_geom_bond_site_symmetry_2
_geom_bond_publ_flag
O1 C2 1.356(3) . ?
O1 C6 1.471(2) . ?
O2 C2 1.230(3) . ?
C2 C3 1.443(3) . ?
O3 C4 1.332(3) . ?
O3 H3 0.8200 . ?
C5 C4 1.491(3) . ?
C5 C6 1.520(3) . ?
C5 H5A 1.0619 . ?
C5 H5B 1.0313 . ?
C7 C8 1.321(3) . ?
C7 C6 1.487(3) . ?
C7 H7 1.0009 . ?
C4 C3 1.345(3) . ?
C8 C9 1.490(3) . ?
C8 H8 1.0384 . ?
C3 H3' 0.9791 . ?
C9 H9A 0.9477 . ?
C9 H9B 1.0311 . ?
C9 H9C 0.8090 . ?
C6 H6 1.0880 . ?
